data_4516152
loop_
_publ_author_name
'Mane, Vaijinath'
'Baiju, Thekke V.'
'Namboothiri, Irishi N. N.'

_publ_section_title
;
 Synthesis of Functionalized Thieno[2,3-<i>b</i>]indoles via One-Pot
 Reaction of Indoline-2-thiones with Morita-Baylis-Hillman and
 Rauhut-Currier Adducts of Nitroalkenes.
;
_journal_issue 12
_journal_name_full 'ACS omega'
_journal_page_first 17617
_journal_page_last 17628
_journal_paper_doi 10.1021/acsomega.8b02147
_journal_volume 3
_journal_year 2018
_chemical_formula_moiety 'C22 H21 N O2 S'
_chemical_formula_sum 'C22 H21 N O2 S'
_chemical_formula_weight 363.46
_space_group_crystal_system monoclinic
_space_group_IT_number 14
_space_group_name_Hall '-P 2yn'
_space_group_name_H-M_alt 'P 1 21/n 1'
_atom_sites_solution_hydrogens geom
_audit_creation_date 2016-05-11
_audit_creation_method
;
Olex2 1.2-alpha
(compiled 2015.10.28 svn.r3245 for OlexSys, GUI svn.r5128)
;
_cell_angle_alpha 90
_cell_angle_beta 95.281(3)
_cell_angle_gamma 90
_cell_formula_units_Z 4
_cell_length_a 11.8883(3)
_cell_length_b 7.4114(3)
_cell_length_c 20.6224(7)
_cell_measurement_reflns_used 6983
_cell_measurement_temperature 150
_cell_measurement_theta_max 30.9880
_cell_measurement_theta_min 2.0820
_cell_volume 1809.31(11)
_computing_cell_refinement 'CrysAlisPro 1.171.38.41 (Rigaku OD, 2015)'
_computing_data_collection 'CrysAlisPro 1.171.38.41 (Rigaku OD, 2015)'
_computing_data_reduction 'CrysAlisPro 1.171.38.41 (Rigaku OD, 2015)'
_computing_molecular_graphics 'Olex2 (Dolomanov et al., 2009)'
_computing_publication_material 'Olex2 (Dolomanov et al., 2009)'
_computing_structure_refinement 'ShelXL (Sheldrick, 2015)'
_computing_structure_solution 'ShelXT (Sheldrick, 2015)'
_diffrn_ambient_temperature 150
_diffrn_detector 'CCD plate'
_diffrn_measured_fraction_theta_full 0.996
_diffrn_measured_fraction_theta_max 0.996
_diffrn_measurement_details
;
List of Runs (angles in degrees, time in seconds):

  # Type    Start    End  Width  t~exp~   \w     \q     \k     \f   Frames
--------------------------------------------------------------------------
  1  \w   -110.00  19.00   0.50    8.00    --  -20.00 -72.00-108.00  258
  2  \w    -64.00  52.50   0.50    8.00    --  -20.00   0.00  36.00  233
  3  \w    -30.00 -23.00   0.50    8.00    --  -20.00  72.00-180.00   14
;
_diffrn_measurement_device 'abstract diffractometer'
_diffrn_measurement_device_type 'dtrek-CrysAlisPro-abstract goniometer imported rigaku-d*trek images'
_diffrn_measurement_method '\w scans'
_diffrn_orient_matrix_type 'CrysAlisPro convention (1999,Acta A55,543-557)'
_diffrn_orient_matrix_UB_11 0.0349066000
_diffrn_orient_matrix_UB_12 0.0066148000
_diffrn_orient_matrix_UB_13 0.0297025000
_diffrn_orient_matrix_UB_21 -0.0486848000
_diffrn_orient_matrix_UB_22 0.0081114000
_diffrn_orient_matrix_UB_23 0.0172660000
_diffrn_orient_matrix_UB_31 -0.0017028000
_diffrn_orient_matrix_UB_32 -0.0951231000
_diffrn_orient_matrix_UB_33 0.0035222000
_diffrn_radiation_monochromator graphite
_diffrn_radiation_probe x-ray
_diffrn_radiation_type MoK\a
_diffrn_radiation_wavelength 0.71073
_diffrn_reflns_av_R_equivalents 0.0320
_diffrn_reflns_av_unetI/netI 0.0353
_diffrn_reflns_Laue_measured_fraction_full 0.996
_diffrn_reflns_Laue_measured_fraction_max 0.996
_diffrn_reflns_limit_h_max 14
_diffrn_reflns_limit_h_min -14
_diffrn_reflns_limit_k_max 8
_diffrn_reflns_limit_k_min -8
_diffrn_reflns_limit_l_max 24
_diffrn_reflns_limit_l_min -14
_diffrn_reflns_number 8097
_diffrn_reflns_point_group_measured_fraction_full 0.996
_diffrn_reflns_point_group_measured_fraction_max 0.996
_diffrn_reflns_theta_full 24.988
_diffrn_reflns_theta_max 24.988
_diffrn_reflns_theta_min 1.983
_diffrn_source 'fine-focus sealed X-ray tube'
_diffrn_source_type 'Enhance (Mo) X-ray Source'
_exptl_absorpt_coefficient_mu 0.195
_exptl_absorpt_correction_T_max 1.00000
_exptl_absorpt_correction_T_min 0.95983
_exptl_absorpt_correction_type multi-scan
_exptl_absorpt_process_details
;
CrysAlisPro 1.171.38.41 (Rigaku Oxford Diffraction, 2015)
Empirical absorption correction using spherical harmonics,
 implemented in SCALE3 ABSPACK scaling algorithm.
;
_exptl_crystal_colour colourless
_exptl_crystal_colour_primary colourless
_exptl_crystal_density_diffrn 1.334
_exptl_crystal_description plate
_exptl_crystal_F_000 768
_exptl_crystal_size_max 0.333
_exptl_crystal_size_mid 0.221
_exptl_crystal_size_min 0.147
_refine_diff_density_max 0.232
_refine_diff_density_min -0.383
_refine_diff_density_rms 0.082
_refine_ls_extinction_method none
_refine_ls_goodness_of_fit_ref 1.061
_refine_ls_hydrogen_treatment constr
_refine_ls_matrix_type full
_refine_ls_number_parameters 238
_refine_ls_number_reflns 3169
_refine_ls_number_restraints 0
_refine_ls_restrained_S_all 1.061
_refine_ls_R_factor_all 0.0431
_refine_ls_R_factor_gt 0.0354
_refine_ls_shift/su_max 0.001
_refine_ls_shift/su_mean 0.000
_refine_ls_structure_factor_coef Fsqd
_refine_ls_weighting_details 'w=1/[\s^2^(Fo^2^)+(0.0501P)^2^+0.8283P] where P=(Fo^2^+2Fc^2^)/3'
_refine_ls_weighting_scheme calc
_refine_ls_wR_factor_gt 0.0940
_refine_ls_wR_factor_ref 0.0986
_reflns_Friedel_coverage 0.000
_reflns_number_gt 2894
_reflns_number_total 3169
_reflns_threshold_expression 'I > 2\s(I)'
_cod_data_source_file ao8b02147_si_004.cif
_cod_data_source_block inn-mvd-611_mo
_cod_original_cell_volume 1809.31(10)
_cod_database_code 4516152
_chemical_oxdiff_formula 'C22 H21 N1 O2 S1'
_shelx_space_group_comment
;
The symmetry employed for this shelxl refinement is uniquely defined
by the following loop, which should always be used as a source of
symmetry information in preference to the above space-group names.
They are only intended as comments.
;
_reflns_odcompleteness_completeness 87.45
_reflns_odcompleteness_iscentric 1
_reflns_odcompleteness_theta 31.10
_olex2_refinement_description
;
1. Fixed Uiso
 At 1.2 times of:
  All C(H) groups, All C(H,H) groups
 At 1.5 times of:
  All C(H,H,H) groups
2.a Secondary CH2 refined with riding coordinates:
 C20(H20A,H20B), C19(H19A,H19B)
2.b Aromatic/amide H refined with riding coordinates:
 C16(H16), C14(H14), C6(H6), C5(H5), C4(H4), C3(H3), C12(H12), C13(H13)
2.c Idealised Me refined as rotating group:
 C1(H1A,H1B,H1C), C22(H22A,H22B,H22C), C17(H17A,H17B,H17C)
;
_shelx_shelxl_version_number 2014/7
_olex2_submission_special_instructions 'No special instructions were received'
_oxdiff_exptl_absorpt_empirical_details
;
Empirical correction (ABSPACK) includes:
- Absorption correction using spherical harmonics
- Frame scaling
- Detector area scaling
;
_oxdiff_exptl_absorpt_empirical_full_max 1.527
_oxdiff_exptl_absorpt_empirical_full_min 0.823

loop_
_space_group_symop_operation_xyz
'x, y, z'
'-x+1/2, y+1/2, -z+1/2'
'-x, -y, -z'
'x-1/2, -y-1/2, z-1/2'

loop_
_atom_site_label
_atom_site_type_symbol
_atom_site_fract_x
_atom_site_fract_y
_atom_site_fract_z
_atom_site_U_iso_or_equiv
_atom_site_adp_type
_atom_site_occupancy
_atom_site_site_symmetry_order
_atom_site_calc_flag
_atom_site_refinement_flags_posn
S1 S 0.34696(3) 0.82199(5) 0.52916(2) 0.02300(14) Uani 1 1 d .
O2 O 0.17367(10) 0.84105(16) 0.76701(6) 0.0300(3) Uani 1 1 d .
O1 O 0.51307(11) 0.59752(18) 0.85332(6) 0.0361(3) Uani 1 1 d .
N1 N 0.53172(11) 0.73156(18) 0.45754(6) 0.0223(3) Uani 1 1 d .
C16 C 0.51372(13) 0.6834(2) 0.74441(8) 0.0227(3) Uani 1 1 d .
H16 H 0.4443 0.6204 0.7362 0.027 Uiso 1 1 calc R
C10 C 0.50086(12) 0.7768(2) 0.62709(8) 0.0196(3) Uani 1 1 d .
C21 C 0.13729(13) 0.7627(2) 0.71792(8) 0.0224(3) Uani 1 1 d .
C7 C 0.66260(13) 0.6955(2) 0.54541(8) 0.0202(3) Uani 1 1 d .
C8 C 0.55562(12) 0.7450(2) 0.56852(8) 0.0199(3) Uani 1 1 d .
C11 C 0.56013(13) 0.7721(2) 0.69359(8) 0.0203(3) Uani 1 1 d .
C15 C 0.56837(14) 0.6862(2) 0.80720(8) 0.0254(4) Uani 1 1 d .
C20 C 0.20666(13) 0.7397(2) 0.66090(8) 0.0257(4) Uani 1 1 d .
H20A H 0.1561 0.7505 0.6202 0.031 Uiso 1 1 calc R
H20B H 0.2389 0.6165 0.6623 0.031 Uiso 1 1 calc R
C19 C 0.30282(13) 0.8755(2) 0.65873(8) 0.0235(3) Uani 1 1 d .
H19A H 0.2707 0.9941 0.6448 0.028 Uiso 1 1 calc R
H19B H 0.3410 0.8897 0.7032 0.028 Uiso 1 1 calc R
C14 C 0.67069(14) 0.7751(2) 0.81996(8) 0.0271(4) Uani 1 1 d .
H14 H 0.7079 0.7769 0.8627 0.032 Uiso 1 1 calc R
C6 C 0.77137(13) 0.6559(2) 0.57454(8) 0.0235(4) Uani 1 1 d .
H6 H 0.7862 0.6547 0.6206 0.028 Uiso 1 1 calc R
C2 C 0.64410(13) 0.6916(2) 0.47623(8) 0.0207(3) Uani 1 1 d .
C1 C 0.47676(14) 0.7309(2) 0.39174(8) 0.0273(4) Uani 1 1 d .
H1A H 0.4430 0.8494 0.3818 0.041 Uiso 1 1 calc GR
H1B H 0.4176 0.6384 0.3881 0.041 Uiso 1 1 calc GR
H1C H 0.5326 0.7043 0.3609 0.041 Uiso 1 1 calc GR
C18 C 0.38902(13) 0.8210(2) 0.61330(8) 0.0216(3) Uani 1 1 d .
C5 C 0.85644(13) 0.6189(2) 0.53503(9) 0.0283(4) Uani 1 1 d .
H5 H 0.9300 0.5909 0.5544 0.034 Uiso 1 1 calc R
C4 C 0.83658(14) 0.6216(2) 0.46704(9) 0.0289(4) Uani 1 1 d .
H4 H 0.8973 0.5986 0.4413 0.035 Uiso 1 1 calc R
C9 C 0.48147(12) 0.7641(2) 0.51347(8) 0.0207(3) Uani 1 1 d .
C3 C 0.73045(14) 0.6573(2) 0.43664(8) 0.0242(4) Uani 1 1 d .
H3 H 0.7169 0.6583 0.3905 0.029 Uiso 1 1 calc R
C12 C 0.66418(13) 0.8607(2) 0.70656(8) 0.0228(3) Uani 1 1 d .
H12 H 0.6978 0.9201 0.6724 0.027 Uiso 1 1 calc R
C22 C 0.02154(14) 0.6793(3) 0.71091(9) 0.0322(4) Uani 1 1 d .
H22A H -0.0083 0.6741 0.7536 0.048 Uiso 1 1 calc GR
H22B H 0.0262 0.5569 0.6933 0.048 Uiso 1 1 calc GR
H22C H -0.0288 0.7525 0.6812 0.048 Uiso 1 1 calc GR
C13 C 0.71779(13) 0.8615(2) 0.76902(8) 0.0269(4) Uani 1 1 d .
H13 H 0.7880 0.9222 0.7773 0.032 Uiso 1 1 calc R
C17 C 0.56804(18) 0.5893(3) 0.91791(9) 0.0422(5) Uani 1 1 d .
H17A H 0.6412 0.5289 0.9171 0.063 Uiso 1 1 calc GR
H17B H 0.5208 0.5215 0.9459 0.063 Uiso 1 1 calc GR
H17C H 0.5797 0.7119 0.9350 0.063 Uiso 1 1 calc GR

loop_
_atom_site_aniso_label
_atom_site_aniso_U_11
_atom_site_aniso_U_22
_atom_site_aniso_U_33
_atom_site_aniso_U_23
_atom_site_aniso_U_13
_atom_site_aniso_U_12
S1 0.0186(2) 0.0284(2) 0.0217(2) 0.00068(16) 0.00024(16) 0.00096(15)
O2 0.0313(6) 0.0364(7) 0.0225(6) -0.0062(5) 0.0033(5) 0.0008(5)
O1 0.0502(8) 0.0398(7) 0.0190(6) 0.0052(5) 0.0061(5) -0.0070(6)
N1 0.0227(7) 0.0252(7) 0.0191(7) 0.0010(5) 0.0019(5) 0.0009(5)
C16 0.0253(8) 0.0209(8) 0.0221(8) -0.0020(6) 0.0037(6) -0.0019(6)
C10 0.0214(7) 0.0167(8) 0.0210(8) 0.0010(6) 0.0035(6) -0.0031(6)
C21 0.0244(8) 0.0201(8) 0.0228(9) 0.0017(6) 0.0028(7) 0.0036(6)
C7 0.0220(8) 0.0168(8) 0.0222(8) 0.0010(6) 0.0042(6) -0.0011(6)
C8 0.0210(7) 0.0185(8) 0.0201(8) 0.0015(6) 0.0022(6) -0.0010(6)
C11 0.0226(8) 0.0186(8) 0.0199(8) -0.0021(6) 0.0027(6) 0.0026(6)
C15 0.0344(9) 0.0215(8) 0.0206(8) 0.0007(6) 0.0046(7) 0.0036(7)
C20 0.0230(8) 0.0285(9) 0.0258(9) -0.0058(7) 0.0044(7) -0.0022(7)
C19 0.0219(8) 0.0246(8) 0.0246(8) -0.0030(7) 0.0043(6) -0.0008(6)
C14 0.0308(9) 0.0289(9) 0.0205(8) -0.0040(7) -0.0031(7) 0.0066(7)
C6 0.0238(8) 0.0226(8) 0.0236(8) 0.0003(7) -0.0001(6) 0.0007(6)
C2 0.0239(8) 0.0151(8) 0.0234(8) 0.0009(6) 0.0030(6) -0.0011(6)
C1 0.0303(9) 0.0320(9) 0.0189(8) 0.0012(7) -0.0011(7) 0.0002(7)
C18 0.0228(8) 0.0220(8) 0.0201(8) -0.0010(6) 0.0023(6) -0.0033(6)
C5 0.0202(8) 0.0279(9) 0.0366(10) -0.0023(8) 0.0017(7) 0.0034(7)
C4 0.0257(8) 0.0267(9) 0.0358(10) -0.0048(8) 0.0113(7) 0.0024(7)
C9 0.0212(8) 0.0208(8) 0.0200(8) 0.0022(6) 0.0019(6) -0.0006(6)
C3 0.0308(8) 0.0206(8) 0.0221(8) -0.0010(6) 0.0069(7) -0.0003(6)
C12 0.0229(8) 0.0226(8) 0.0233(8) -0.0006(7) 0.0041(6) 0.0003(6)
C22 0.0277(9) 0.0399(11) 0.0297(10) 0.0025(8) 0.0065(7) -0.0071(7)
C13 0.0223(8) 0.0279(9) 0.0296(9) -0.0053(7) -0.0019(7) 0.0013(7)
C17 0.0656(13) 0.0421(11) 0.0191(9) 0.0046(8) 0.0048(9) 0.0084(10)

loop_
_atom_type_symbol
_atom_type_description
_atom_type_scat_dispersion_real
_atom_type_scat_dispersion_imag
_atom_type_scat_source
C C 0.0033 0.0016 'International Tables Vol C Tables 4.2.6.8 and 6.1.1.4'
H H 0.0000 0.0000 'International Tables Vol C Tables 4.2.6.8 and 6.1.1.4'
N N 0.0061 0.0033 'International Tables Vol C Tables 4.2.6.8 and 6.1.1.4'
O O 0.0106 0.0060 'International Tables Vol C Tables 4.2.6.8 and 6.1.1.4'
S S 0.1246 0.1234 'International Tables Vol C Tables 4.2.6.8 and 6.1.1.4'

loop_
_geom_angle_atom_site_label_1
_geom_angle_atom_site_label_2
_geom_angle_atom_site_label_3
_geom_angle
C9 S1 C18 89.98(7)
C15 O1 C17 117.32(15)
C2 N1 C1 126.73(14)
C9 N1 C2 106.69(13)
C9 N1 C1 126.52(13)
C11 C16 H16 119.7
C11 C16 C15 120.57(15)
C15 C16 H16 119.7
C8 C10 C11 123.87(13)
C18 C10 C8 111.60(14)
C18 C10 C11 124.44(14)
O2 C21 C20 121.81(14)
O2 C21 C22 122.05(15)
C22 C21 C20 116.13(14)
C6 C7 C8 135.59(15)
C6 C7 C2 118.38(14)
C2 C7 C8 106.02(13)
C10 C8 C7 142.70(14)
C9 C8 C10 111.64(13)
C9 C8 C7 105.65(14)
C16 C11 C10 121.27(14)
C16 C11 C12 118.69(15)
C12 C11 C10 120.03(14)
O1 C15 C16 115.12(15)
O1 C15 C14 124.30(15)
C14 C15 C16 120.58(15)
C21 C20 H20A 108.7
C21 C20 H20B 108.7
C21 C20 C19 114.43(13)
H20A C20 H20B 107.6
C19 C20 H20A 108.7
C19 C20 H20B 108.7
C20 C19 H19A 108.9
C20 C19 H19B 108.9
H19A C19 H19B 107.7
C18 C19 C20 113.31(13)
C18 C19 H19A 108.9
C18 C19 H19B 108.9
C15 C14 H14 120.6
C15 C14 C13 118.83(15)
C13 C14 H14 120.6
C7 C6 H6 120.6
C5 C6 C7 118.89(15)
C5 C6 H6 120.6
N1 C2 C7 109.27(13)
N1 C2 C3 128.22(15)
C3 C2 C7 122.48(14)
N1 C1 H1A 109.5
N1 C1 H1B 109.5
N1 C1 H1C 109.5
H1A C1 H1B 109.5
H1A C1 H1C 109.5
H1B C1 H1C 109.5
C10 C18 S1 112.76(12)
C10 C18 C19 129.51(15)
C19 C18 S1 117.66(11)
C6 C5 H5 119.3
C6 C5 C4 121.45(15)
C4 C5 H5 119.3
C5 C4 H4 119.3
C3 C4 C5 121.33(15)
C3 C4 H4 119.3
N1 C9 S1 133.64(12)
N1 C9 C8 112.35(13)
C8 C9 S1 114.01(12)
C2 C3 H3 121.3
C4 C3 C2 117.41(15)
C4 C3 H3 121.3
C11 C12 H12 119.9
C13 C12 C11 120.12(15)
C13 C12 H12 119.9
C21 C22 H22A 109.5
C21 C22 H22B 109.5
C21 C22 H22C 109.5
H22A C22 H22B 109.5
H22A C22 H22C 109.5
H22B C22 H22C 109.5
C14 C13 H13 119.4
C12 C13 C14 121.19(15)
C12 C13 H13 119.4
O1 C17 H17A 109.5
O1 C17 H17B 109.5
O1 C17 H17C 109.5
H17A C17 H17B 109.5
H17A C17 H17C 109.5
H17B C17 H17C 109.5

loop_
_geom_bond_atom_site_label_1
_geom_bond_atom_site_label_2
_geom_bond_distance
S1 C18 1.7610(16)
S1 C9 1.7149(15)
O2 C21 1.2117(19)
O1 C15 1.372(2)
O1 C17 1.430(2)
N1 C2 1.388(2)
N1 C1 1.4508(19)
N1 C9 1.368(2)
C16 H16 0.9500
C16 C11 1.393(2)
C16 C15 1.394(2)
C10 C8 1.443(2)
C10 C11 1.483(2)
C10 C18 1.373(2)
C21 C20 1.507(2)
C21 C22 1.503(2)
C7 C8 1.446(2)
C7 C6 1.406(2)
C7 C2 1.424(2)
C8 C9 1.379(2)
C11 C12 1.404(2)
C15 C14 1.387(2)
C20 H20A 0.9900
C20 H20B 0.9900
C20 C19 1.527(2)
C19 H19A 0.9900
C19 H19B 0.9900
C19 C18 1.506(2)
C14 H14 0.9500
C14 C13 1.391(2)
C6 H6 0.9500
C6 C5 1.384(2)
C2 C3 1.393(2)
C1 H1A 0.9800
C1 H1B 0.9800
C1 H1C 0.9800
C5 H5 0.9500
C5 C4 1.400(2)
C4 H4 0.9500
C4 C3 1.382(2)
C3 H3 0.9500
C12 H12 0.9500
C12 C13 1.384(2)
C22 H22A 0.9800
C22 H22B 0.9800
C22 H22C 0.9800
C13 H13 0.9500
C17 H17A 0.9800
C17 H17B 0.9800
C17 H17C 0.9800

loop_
_geom_torsion_atom_site_label_1
_geom_torsion_atom_site_label_2
_geom_torsion_atom_site_label_3
_geom_torsion_atom_site_label_4
_geom_torsion
O2 C21 C20 C19 -21.5(2)
O1 C15 C14 C13 -179.40(15)
N1 C2 C3 C4 179.58(15)
C16 C11 C12 C13 -1.1(2)
C16 C15 C14 C13 0.0(2)
C10 C8 C9 S1 0.67(18)
C10 C8 C9 N1 -179.04(13)
C10 C11 C12 C13 177.85(14)
C21 C20 C19 C18 164.27(14)
C7 C8 C9 S1 179.61(10)
C7 C8 C9 N1 -0.10(18)
C7 C6 C5 C4 0.6(2)
C7 C2 C3 C4 1.7(2)
C8 C10 C11 C16 -135.16(16)
C8 C10 C11 C12 45.9(2)
C8 C10 C18 S1 0.82(17)
C8 C10 C18 C19 -175.87(15)
C8 C7 C6 C5 -177.76(17)
C8 C7 C2 N1 -1.48(16)
C8 C7 C2 C3 176.79(14)
C11 C16 C15 O1 178.54(14)
C11 C16 C15 C14 -0.9(2)
C11 C10 C8 C7 3.9(3)
C11 C10 C8 C9 -177.80(14)
C11 C10 C18 S1 177.65(12)
C11 C10 C18 C19 1.0(3)
C11 C12 C13 C14 0.2(2)
C15 C16 C11 C10 -177.48(14)
C15 C16 C11 C12 1.5(2)
C15 C14 C13 C12 0.3(2)
C20 C19 C18 S1 68.54(17)
C20 C19 C18 C10 -114.91(18)
C6 C7 C8 C10 -1.4(4)
C6 C7 C8 C9 -179.80(17)
C6 C7 C2 N1 179.12(14)
C6 C7 C2 C3 -2.6(2)
C6 C5 C4 C3 -1.6(3)
C2 N1 C9 S1 179.54(13)
C2 N1 C9 C8 -0.82(18)
C2 C7 C8 C10 179.3(2)
C2 C7 C8 C9 0.96(16)
C2 C7 C6 C5 1.4(2)
C1 N1 C2 C7 -176.00(14)
C1 N1 C2 C3 5.9(3)
C1 N1 C9 S1 -3.0(3)
C1 N1 C9 C8 176.61(15)
C18 S1 C9 N1 179.46(17)
C18 S1 C9 C8 -0.18(13)
C18 C10 C8 C7 -179.27(19)
C18 C10 C8 C9 -0.95(19)
C18 C10 C11 C16 48.4(2)
C18 C10 C11 C12 -130.54(17)
C5 C4 C3 C2 0.4(2)
C9 S1 C18 C10 -0.38(12)
C9 S1 C18 C19 176.73(13)
C9 N1 C2 C7 1.42(17)
C9 N1 C2 C3 -176.73(15)
C22 C21 C20 C19 159.84(15)
C17 O1 C15 C16 177.20(15)
C17 O1 C15 C14 -3.3(2)
